data_1572907
loop_
_publ_author_name
'Limberg, Niklas'
'Rautiainen, J. Mikko'
'Lundell, Jan'
'Riedel, Sebastian'
'Rissanen, Kari'
'Puttreddy, Rakesh'

_publ_section_title
;
 Dichlorine-pyridine <i>N</i>-oxide halogen-bonded complexes.
;
_journal_issue 45
_journal_name_full 'Chemical science'
_journal_page_first 18840
_journal_page_last 18845
_journal_paper_doi 10.1039/d4sc06270a
_journal_volume 15
_journal_year 2024
_chemical_formula_moiety 'Cl, C7 H10 N O'
_chemical_formula_sum 'C7 H10 Cl N O'
_chemical_formula_weight 159.61
_space_group_crystal_system monoclinic
_space_group_IT_number 11
_space_group_name_Hall '-P 2yb'
_space_group_name_H-M_alt 'P 1 21/m 1'
_atom_sites_solution_hydrogens geom
_atom_sites_solution_primary iterative
_audit_creation_date 2024-09-11
_audit_creation_method
;
Olex2 1.5-alpha
(compiled 2024.02.16 svn.r378c4104 for OlexSys, GUI svn.r6928)
;
_audit_update_record
;
2024-09-13 deposited with the CCDC.	2024-10-21 downloaded from the CCDC.
;
_cell_angle_alpha 90
_cell_angle_beta 94.855(2)
_cell_angle_gamma 90
_cell_formula_units_Z 2
_cell_length_a 6.2444(3)
_cell_length_b 9.2125(4)
_cell_length_c 6.7656(3)
_cell_measurement_reflns_used 5662
_cell_measurement_temperature 100.00
_cell_measurement_theta_max 28.284
_cell_measurement_theta_min 3.022
_cell_volume 387.81(3)
_computing_cell_refinement 'SAINT V8.40B (?, 2016)'
_computing_data_reduction 'SAINT V8.40B (?, 2016)'
_computing_molecular_graphics 'Olex2 1.5-alpha (Dolomanov et al., 2009)'
_computing_publication_material 'Olex2 1.5-alpha (Dolomanov et al., 2009)'
_computing_structure_refinement 'olex2.refine 1.5-alpha (Bourhis et al., 2015)'
_computing_structure_solution 'olex2.solve 1.5-alpha (Bourhis et al., 2015)'
_diffrn_ambient_temperature 100.00
_diffrn_measured_fraction_theta_full 0.997
_diffrn_measured_fraction_theta_max 0.998
_diffrn_measurement_device_type 'Bruker D8 Venture'
_diffrn_measurement_method '\f and \w scans'
_diffrn_radiation_type MoK\a
_diffrn_radiation_wavelength 0.71073
_diffrn_reflns_av_R_equivalents 0.0434
_diffrn_reflns_av_unetI/netI 0.0189
_diffrn_reflns_Laue_measured_fraction_full 0.997
_diffrn_reflns_Laue_measured_fraction_max 0.998
_diffrn_reflns_limit_h_max 7
_diffrn_reflns_limit_h_min -7
_diffrn_reflns_limit_k_max 11
_diffrn_reflns_limit_k_min -11
_diffrn_reflns_limit_l_max 8
_diffrn_reflns_limit_l_min -8
_diffrn_reflns_number 8522
_diffrn_reflns_point_group_measured_fraction_full 0.997
_diffrn_reflns_point_group_measured_fraction_max 0.998
_diffrn_reflns_theta_full 25.242
_diffrn_reflns_theta_max 26.352
_diffrn_reflns_theta_min 3.022
_diffrn_source_current 1.0
_diffrn_source_power 0.05
_diffrn_source_voltage 50.0
_diffrn_standards_number 0
_exptl_absorpt_coefficient_mu 0.421
_exptl_absorpt_correction_T_max 0.7457
_exptl_absorpt_correction_T_min 0.6757
_exptl_absorpt_correction_type multi-scan
_exptl_absorpt_process_details
;
SADABS-2016/2 (Bruker,2016/2) was used for absorption correction.
wR2(int) was 0.1230 before and 0.0623 after correction.
The Ratio of minimum to maximum transmission is 0.9061.
The \l/2 correction factor is Not present.
;
_exptl_crystal_colour 'clear colourless'
_exptl_crystal_colour_lustre clear
_exptl_crystal_colour_primary colourless
_exptl_crystal_density_diffrn 1.367
_exptl_crystal_description plate
_exptl_crystal_F_000 168
_exptl_crystal_size_max 0.472
_exptl_crystal_size_mid 0.142
_exptl_crystal_size_min 0.074
_refine_diff_density_max 0.249
_refine_diff_density_min -0.305
_refine_diff_density_rms 0.047
_refine_ls_extinction_method none
_refine_ls_goodness_of_fit_ref 1.116
_refine_ls_hydrogen_treatment constr
_refine_ls_matrix_type full
_refine_ls_number_parameters 54
_refine_ls_number_reflns 843
_refine_ls_number_restraints 0
_refine_ls_restrained_S_all 1.116
_refine_ls_R_factor_all 0.0312
_refine_ls_R_factor_gt 0.0253
_refine_ls_shift/su_max 0.000
_refine_ls_shift/su_mean 0.000
_refine_ls_structure_factor_coef Fsqd
_refine_ls_weighting_details 'w=1/[\s^2^(Fo^2^)+(0.0254P)^2^+0.2349P] where P=(Fo^2^+2Fc^2^)/3'
_refine_ls_weighting_scheme calc
_refine_ls_wR_factor_gt 0.0621
_refine_ls_wR_factor_ref 0.0682
_reflns_Friedel_coverage 0.000
_reflns_number_gt 769
_reflns_number_total 843
_reflns_threshold_expression 'I > 2\s(I)'
_cod_data_source_file d4sc06270a3.cif
_cod_data_source_block ogh_d49_9or7
_cod_depositor_comments 'Adding full bibliography for 1572907--1572916.cif.'
_cod_database_code 1572907
_shelx_shelxl_version_number 2019/1
_shelx_space_group_comment
;
The symmetry employed for this shelxl refinement is uniquely defined
by the following loop, which should always be used as a source of
symmetry information in preference to the above space-group names.
They are only intended as comments.
;
_shelx_estimated_absorpt_t_max 0.969
_shelx_estimated_absorpt_t_min 0.826
_olex2_refinement_description
;
1. Fixed Uiso
 At 1.2 times of:
  All C(H) groups
 At 1.5 times of:
  All C(H,H,H) groups, All O(H) groups
2. Others
 Fixed Sof: H1(0.5)
3.a Aromatic/amide H refined with riding coordinates:
 C3(H3), C2(H2)
3.b Idealised Me refined as rotating group:
 C4(H4A,H4B,H4C)
3.c Idealised tetrahedral OH refined as rotating group:
 O1(H1)
;
_olex2_submission_special_instructions 'No special instructions were received'

loop_
_space_group_symop_operation_xyz
'x, y, z'
'-x, y+1/2, -z'
'-x, -y, -z'
'x, -y-1/2, z'

loop_
_atom_site_label
_atom_site_type_symbol
_atom_site_fract_x
_atom_site_fract_y
_atom_site_fract_z
_atom_site_U_iso_or_equiv
_atom_site_adp_type
_atom_site_occupancy
_atom_site_site_symmetry_order
_atom_site_calc_flag
_atom_site_refinement_flags_posn
_atom_site_refinement_flags_adp
_atom_site_refinement_flags_occupancy
_atom_site_disorder_assembly
_atom_site_disorder_group
Cl1 Cl 0.20413(7) 0.250000 0.18874(7) 0.01733(15) Uani 1 2 d S T P . .
O1 O 0.0926(2) 0.250000 0.5950(2) 0.0189(3) Uani 1 2 d S T P . .
H1 H 0.096939 0.237471 0.472379 0.028 Uiso 0.5 1 calc R U P A -1
N1 N 0.2991(2) 0.250000 0.6859(2) 0.0147(3) Uani 1 2 d S T P . .
C3 C 0.7006(3) 0.250000 0.8702(3) 0.0179(4) Uani 1 2 d S T P . .
H3 H 0.842000 0.249999 0.934183 0.021 Uiso 1 2 calc R U P . .
C2 C 0.5974(2) 0.37999(15) 0.82350(19) 0.0172(3) Uani 1 1 d . . . . .
H2 H 0.667940 0.469239 0.856130 0.021 Uiso 1 1 calc R U . . .
C1 C 0.3913(2) 0.38048(15) 0.72926(19) 0.0164(3) Uani 1 1 d . . . . .
C4 C 0.2678(2) 0.51500(16) 0.6744(2) 0.0219(3) Uani 1 1 d . . . . .
H4A H 0.224404 0.514212 0.531760 0.033 Uiso 1 1 calc R U . . .
H4B H 0.358147 0.600099 0.706967 0.033 Uiso 1 1 calc R U . . .
H4C H 0.139616 0.519169 0.748353 0.033 Uiso 1 1 calc R U . . .

loop_
_atom_site_aniso_label
_atom_site_aniso_U_11
_atom_site_aniso_U_22
_atom_site_aniso_U_33
_atom_site_aniso_U_23
_atom_site_aniso_U_13
_atom_site_aniso_U_12
Cl1 0.0175(2) 0.0190(3) 0.0153(2) 0.000 0.00038(17) 0.000
O1 0.0115(6) 0.0302(8) 0.0143(7) 0.000 -0.0025(5) 0.000
N1 0.0111(7) 0.0210(8) 0.0119(7) 0.000 0.0004(6) 0.000
C3 0.0147(9) 0.0265(10) 0.0125(9) 0.000 0.0018(7) 0.000
C2 0.0171(6) 0.0206(7) 0.0140(6) -0.0006(5) 0.0016(5) -0.0034(5)
C1 0.0176(6) 0.0200(7) 0.0120(6) 0.0001(5) 0.0030(5) 0.0002(5)
C4 0.0238(7) 0.0211(7) 0.0206(7) 0.0014(6) -0.0003(6) 0.0034(6)

loop_
_atom_type_symbol
_atom_type_description
_atom_type_scat_dispersion_real
_atom_type_scat_dispersion_imag
_atom_type_scat_source
C C 0.0033 0.0016 'International Tables Vol C Tables 4.2.6.8 and 6.1.1.4'
H H 0.0000 0.0000 'International Tables Vol C Tables 4.2.6.8 and 6.1.1.4'
Cl Cl 0.1484 0.1585 'International Tables Vol C Tables 4.2.6.8 and 6.1.1.4'
N N 0.0061 0.0033 'International Tables Vol C Tables 4.2.6.8 and 6.1.1.4'
O O 0.0106 0.0060 'International Tables Vol C Tables 4.2.6.8 and 6.1.1.4'

loop_
_geom_angle_atom_site_label_1
_geom_angle_atom_site_label_2
_geom_angle_atom_site_label_3
_geom_angle
_geom_angle_site_symmetry_1
_geom_angle_site_symmetry_3
_geom_angle_publ_flag
N1 O1 H1 109.5 . . ?
C1 N1 O1 117.42(8) . . ?
C1 N1 O1 117.42(8) 4_565 . ?
C1 N1 C1 125.14(16) 4_565 . ?
C2 C3 H3 120.1 4_565 . ?
C2 C3 H3 120.1 . . ?
C2 C3 C2 119.86(18) . 4_565 ?
C3 C2 H2 119.9 . . ?
C3 C2 C1 120.26(13) . . ?
C1 C2 H2 119.9 . . ?
N1 C1 C2 117.24(13) . . ?
N1 C1 C4 118.86(12) . . ?
C2 C1 C4 123.90(13) . . ?
C1 C4 H4A 109.5 . . ?
C1 C4 H4B 109.5 . . ?
C1 C4 H4C 109.5 . . ?
H4A C4 H4B 109.5 . . ?
H4A C4 H4C 109.5 . . ?
H4B C4 H4C 109.5 . . ?

loop_
_geom_bond_atom_site_label_1
_geom_bond_atom_site_label_2
_geom_bond_distance
_geom_bond_site_symmetry_2
_geom_bond_publ_flag
O1 H1 0.8400 . ?
O1 N1 1.3808(19) . ?
N1 C1 1.3542(15) . ?
N1 C1 1.3542(15) 4_565 ?
C3 H3 0.9500 . ?
C3 C2 1.3837(17) 4_565 ?
C3 C2 1.3837(17) . ?
C2 H2 0.9500 . ?
C2 C1 1.3868(19) . ?
C1 C4 1.4900(19) . ?
C4 H4A 0.9800 . ?
C4 H4B 0.9800 . ?
C4 H4C 0.9800 . ?

loop_
_geom_torsion_atom_site_label_1
_geom_torsion_atom_site_label_2
_geom_torsion_atom_site_label_3
_geom_torsion_atom_site_label_4
_geom_torsion
_geom_torsion_site_symmetry_1
_geom_torsion_site_symmetry_2
_geom_torsion_site_symmetry_3
_geom_torsion_site_symmetry_4
_geom_torsion_publ_flag
O1 N1 C1 C2 178.99(12) . . . . ?
O1 N1 C1 C4 -0.9(2) . . . . ?
C3 C2 C1 N1 -0.2(2) . . . . ?
C3 C2 C1 C4 179.68(14) . . . . ?
C2 C3 C2 C1 -0.3(3) 4_565 . . . ?
C1 N1 C1 C2 0.7(3) 4_565 . . . ?
C1 N1 C1 C4 -179.14(11) 4_565 . . . ?
